data_7044042
loop_
_publ_author_name
'Nifant'ev, Ilya E.'
'Shlyahtin, Andrei V.'
'Bagrov, Vladimir V.'
'Minyaev, Mikhail M.'
'Churakov, Andrei'
'Karchevsky, Stanislav G.'
'Birin, Kirill P.'
'Ivchenko, Pavel V.'

_publ_section_title
;
 Mono-BHT heteroleptic magnesium complexes: synthesis, molecular structure
 and catalytic behavior in the ring-opening polymerization of cyclic
 esters
;
_journal_name_full 'Dalton Trans.'
_journal_paper_doi 10.1039/C7DT02469J
_journal_year 2017
_chemical_formula_moiety 'C52 H76 Mg2 O6'
_chemical_formula_sum 'C52 H76 Mg2 O6'
_chemical_formula_weight 845.75
_chemical_name_systematic
; 
 ? 
;
_space_group_IT_number 62
_symmetry_cell_setting orthorhombic
_symmetry_space_group_name_Hall '-P 2ac 2n'
_symmetry_space_group_name_H-M 'P n m a'
_atom_sites_solution_hydrogens geom
_atom_sites_solution_primary direct
_atom_sites_solution_secondary difmap
_audit_creation_method SHELXL-97
_audit_update_record
;
2017-04-22 deposited with the CCDC.
2017-08-29 downloaded from the CCDC.
;
_cell_angle_alpha 90.00
_cell_angle_beta 90.00
_cell_angle_gamma 90.00
_cell_formula_units_Z 8
_cell_length_a 20.396(3)
_cell_length_b 44.791(7)
_cell_length_c 11.0745(18)
_cell_measurement_reflns_used 9900
_cell_measurement_temperature 180(2)
_cell_measurement_theta_max 29.125
_cell_measurement_theta_min 2.278
_cell_volume 10117(3)
_computing_cell_refinement 'SAINT (Bruker, 2008)'
_computing_data_collection '<i>APEX2</i> (Bruker, 2008)'
_computing_data_reduction 'SAINT (Bruker, 2008)'
_computing_molecular_graphics 'SHELXTL (Sheldrick, 2008)'
_computing_publication_material 'SHELXTL (Sheldrick, 2008)'
_computing_structure_refinement 'SHELXTL (Sheldrick, 2008)'
_computing_structure_solution 'SHELXTL (Sheldrick, 2008)'
_diffrn_ambient_temperature 180(2)
_diffrn_measured_fraction_theta_full 0.999
_diffrn_measured_fraction_theta_max 0.999
_diffrn_measurement_device_type 'Bruker SMART APEX II'
_diffrn_measurement_method \w
_diffrn_radiation_monochromator graphite
_diffrn_radiation_source 'fine-focus sealed tube'
_diffrn_radiation_type MoK\a
_diffrn_radiation_wavelength 0.71073
_diffrn_reflns_av_R_equivalents 0.0567
_diffrn_reflns_av_sigmaI/netI 0.0316
_diffrn_reflns_limit_h_max 24
_diffrn_reflns_limit_h_min -24
_diffrn_reflns_limit_k_max 54
_diffrn_reflns_limit_k_min -54
_diffrn_reflns_limit_l_max 13
_diffrn_reflns_limit_l_min -13
_diffrn_reflns_number 84710
_diffrn_reflns_theta_full 25.50
_diffrn_reflns_theta_max 25.50
_diffrn_reflns_theta_min 2.14
_diffrn_standards_decay_% 0
_diffrn_standards_interval_time 0
_diffrn_standards_number 0
_exptl_absorpt_coefficient_mu 0.093
_exptl_absorpt_correction_T_max 0.9817
_exptl_absorpt_correction_T_min 0.9683
_exptl_absorpt_correction_type multi-scan
_exptl_absorpt_process_details 'SADABS (Bruker, 2008)'
_exptl_crystal_colour colourless
_exptl_crystal_density_diffrn 1.111
_exptl_crystal_density_method 'not measured'
_exptl_crystal_description prism
_exptl_crystal_F_000 3680
_exptl_crystal_size_max 0.35
_exptl_crystal_size_mid 0.25
_exptl_crystal_size_min 0.20
_refine_diff_density_max 0.831
_refine_diff_density_min -0.692
_refine_diff_density_rms 0.051
_refine_ls_extinction_method none
_refine_ls_goodness_of_fit_ref 1.030
_refine_ls_hydrogen_treatment constr
_refine_ls_matrix_type full
_refine_ls_number_parameters 555
_refine_ls_number_reflns 9556
_refine_ls_number_restraints 40
_refine_ls_restrained_S_all 1.067
_refine_ls_R_factor_all 0.0832
_refine_ls_R_factor_gt 0.0628
_refine_ls_shift/su_max 0.001
_refine_ls_shift/su_mean 0.000
_refine_ls_structure_factor_coef Fsqd
_refine_ls_weighting_details 'calc w=1/[\s^2^(Fo^2^)+(0.0781P)^2^+9.8472P] where P=(Fo^2^+2Fc^2^)/3'
_refine_ls_weighting_scheme calc
_refine_ls_wR_factor_gt 0.1644
_refine_ls_wR_factor_ref 0.1802
_reflns_number_gt 7271
_reflns_number_total 9556
_reflns_threshold_expression I>2\s(I)
_cod_data_source_file c7dt02469j2.cif
_cod_data_source_block a_CCDC1
_cod_database_code 7044042

loop_
_symmetry_equiv_pos_as_xyz
'x, y, z'
'-x+1/2, -y, z+1/2'
'-x, y+1/2, -z'
'x+1/2, -y+1/2, -z+1/2'
'-x, -y, -z'
'x-1/2, y, -z-1/2'
'x, -y-1/2, z'
'-x-1/2, y-1/2, z-1/2'

loop_
_atom_site_label
_atom_site_type_symbol
_atom_site_fract_x
_atom_site_fract_y
_atom_site_fract_z
_atom_site_U_iso_or_equiv
_atom_site_adp_type
_atom_site_occupancy
_atom_site_symmetry_multiplicity
_atom_site_calc_flag
_atom_site_refinement_flags
_atom_site_disorder_assembly
_atom_site_disorder_group
Mg1 Mg 0.47303(4) 0.51711(2) 0.89838(8) 0.0387(2) Uani 1 1 d . . .
O11 O 0.48841(9) 0.47532(4) 0.94262(16) 0.0427(5) Uani 1 1 d . . .
O12 O 0.39669(9) 0.53475(4) 0.84288(16) 0.0416(4) Uani 1 1 d . . .
O13 O 0.53881(9) 0.53122(5) 0.77425(17) 0.0466(5) Uani 1 1 d . . .
C1 C 0.52347(15) 0.54110(8) 0.6521(3) 0.0541(8) Uani 1 1 d . . .
H1A H 0.4797 0.5507 0.6492 0.065 Uiso 1 1 calc R . .
H1B H 0.5240 0.5241 0.5951 0.065 Uiso 1 1 calc R . .
C2 C 0.57600(17) 0.56304(8) 0.6215(3) 0.0632(9) Uani 1 1 d . . .
H2A H 0.5651 0.5832 0.6518 0.076 Uiso 1 1 calc R . .
H2B H 0.5835 0.5640 0.5333 0.076 Uiso 1 1 calc R . .
C3 C 0.63470(18) 0.55032(11) 0.6862(4) 0.0808(12) Uani 1 1 d . . .
H3A H 0.6560 0.5346 0.6373 0.097 Uiso 1 1 calc R . .
H3B H 0.6673 0.5661 0.7040 0.097 Uiso 1 1 calc R . .
C4 C 0.60719(15) 0.53772(9) 0.7996(4) 0.0696(10) Uani 1 1 d . . .
H4A H 0.6309 0.5193 0.8227 0.084 Uiso 1 1 calc R . .
H4B H 0.6109 0.5523 0.8663 0.084 Uiso 1 1 calc R . .
C11 C 0.35150(12) 0.54807(6) 0.7748(2) 0.0358(6) Uani 1 1 d . . .
C12 C 0.31274(12) 0.53091(6) 0.6927(2) 0.0345(5) Uani 1 1 d . . .
C13 C 0.26824(13) 0.54581(6) 0.6180(2) 0.0377(6) Uani 1 1 d . . .
H13 H 0.2438 0.5345 0.5612 0.045 Uiso 1 1 calc R . .
C14 C 0.25813(13) 0.57638(6) 0.6230(2) 0.0420(6) Uani 1 1 d . . .
C15 C 0.29452(13) 0.59244(6) 0.7065(3) 0.0435(6) Uani 1 1 d . . .
H15 H 0.2876 0.6134 0.7121 0.052 Uiso 1 1 calc R . .
C16 C 0.34068(13) 0.57943(6) 0.7825(2) 0.0392(6) Uani 1 1 d . . .
C17 C 0.31843(13) 0.49676(6) 0.6874(2) 0.0386(6) Uani 1 1 d . . .
C18 C 0.37920(14) 0.59896(7) 0.8726(3) 0.0475(7) Uani 1 1 d . . .
C19 C 0.20824(17) 0.59140(7) 0.5432(3) 0.0628(9) Uani 1 1 d . . .
H19A H 0.1800 0.6043 0.5924 0.094 Uiso 1 1 calc R . .
H19B H 0.1815 0.5762 0.5030 0.094 Uiso 1 1 calc R . .
H19C H 0.2308 0.6035 0.4824 0.094 Uiso 1 1 calc R . .
C21 C 0.38676(14) 0.48734(7) 0.6433(3) 0.0470(7) Uani 1 1 d . . .
H21A H 0.4200 0.4942 0.7009 0.070 Uiso 1 1 calc R . .
H21B H 0.3952 0.4962 0.5640 0.070 Uiso 1 1 calc R . .
H21C H 0.3887 0.4655 0.6369 0.070 Uiso 1 1 calc R . .
C22 C 0.30375(15) 0.48310(7) 0.8120(3) 0.0493(7) Uani 1 1 d . . .
H22A H 0.2582 0.4873 0.8343 0.074 Uiso 1 1 calc R . .
H22B H 0.3333 0.4918 0.8723 0.074 Uiso 1 1 calc R . .
H22C H 0.3104 0.4614 0.8088 0.074 Uiso 1 1 calc R . .
C23 C 0.26858(16) 0.48278(7) 0.5990(3) 0.0513(7) Uani 1 1 d . . .
H23A H 0.2240 0.4879 0.6245 0.077 Uiso 1 1 calc R . .
H23B H 0.2737 0.4610 0.5989 0.077 Uiso 1 1 calc R . .
H23C H 0.2764 0.4905 0.5175 0.077 Uiso 1 1 calc R . .
C24 C 0.35593(19) 0.63150(8) 0.8724(4) 0.0743(11) Uani 1 1 d . . .
H24A H 0.3819 0.6430 0.9304 0.112 Uiso 1 1 calc R . .
H24B H 0.3095 0.6323 0.8952 0.112 Uiso 1 1 calc R . .
H24C H 0.3615 0.6400 0.7914 0.112 Uiso 1 1 calc R . .
C25 C 0.37064(17) 0.58711(8) 1.0016(3) 0.0630(9) Uani 1 1 d . . .
H25A H 0.3955 0.5997 1.0578 0.094 Uiso 1 1 calc R . .
H25B H 0.3869 0.5665 1.0061 0.094 Uiso 1 1 calc R . .
H25C H 0.3241 0.5875 1.0235 0.094 Uiso 1 1 calc R . .
C26 C 0.45204(14) 0.59933(7) 0.8376(3) 0.0566(8) Uani 1 1 d . . .
H26A H 0.4762 0.6122 0.8936 0.085 Uiso 1 1 calc R . .
H26B H 0.4567 0.6070 0.7552 0.085 Uiso 1 1 calc R . .
H26C H 0.4697 0.5790 0.8417 0.085 Uiso 1 1 calc R . .
C31 C 0.47339(14) 0.44769(6) 0.8880(2) 0.0425(6) Uani 1 1 d . . .
H31A H 0.4264 0.4477 0.8655 0.051 Uiso 1 1 calc R . .
H31B H 0.4800 0.4317 0.9483 0.051 Uiso 1 1 calc R . .
C32 C 0.51324(13) 0.44030(6) 0.7770(2) 0.0390(6) Uani 1 1 d . . .
C33 C 0.49367(16) 0.41696(7) 0.7031(3) 0.0527(7) Uani 1 1 d . . .
H33 H 0.4551 0.4060 0.7221 0.063 Uiso 1 1 calc R . .
C34 C 0.5299(2) 0.40950(9) 0.6020(3) 0.0708(10) Uani 1 1 d . . .
H34 H 0.5155 0.3935 0.5520 0.085 Uiso 1 1 calc R . .
C35 C 0.5856(2) 0.42455(9) 0.5725(3) 0.0698(10) Uani 1 1 d . . .
H35 H 0.6102 0.4192 0.5030 0.084 Uiso 1 1 calc R . .
C36 C 0.60532(18) 0.44749(8) 0.6445(3) 0.0645(9) Uani 1 1 d . . .
H36 H 0.6440 0.4583 0.6248 0.077 Uiso 1 1 calc R . .
C37 C 0.56949(15) 0.45530(7) 0.7466(3) 0.0532(7) Uani 1 1 d . . .
H37 H 0.5842 0.4713 0.7960 0.064 Uiso 1 1 calc R . .
Mg2 Mg 0.45953(4) 0.71813(2) 0.43207(8) 0.0403(2) Uani 1 1 d . . .
O21 O 0.46757(13) 0.7500 0.5508(2) 0.0429(6) Uani 1 2 d S . .
O22 O 0.43159(12) 0.7500 0.3239(2) 0.0438(6) Uani 1 2 d S . .
O23 O 0.52756(9) 0.69245(4) 0.39672(16) 0.0429(4) Uani 1 1 d . . .
O24 O 0.38233(11) 0.69271(6) 0.4734(2) 0.0749(7) Uani 1 1 d D B .
C5 C 0.3823(2) 0.66046(11) 0.4680(5) 0.1082(10) Uani 1 1 d D . .
H5C H 0.4084 0.6519 0.5349 0.130 Uiso 0.30 1 calc PR A 2
H5D H 0.4004 0.6534 0.3902 0.130 Uiso 0.30 1 calc PR A 2
H5A H 0.3823 0.6520 0.5476 0.130 Uiso 0.70 1 d PR A 1
H5B H 0.4201 0.6534 0.4251 0.130 Uiso 0.70 1 d PR A 1
C6A C 0.3206(2) 0.65236(13) 0.4026(6) 0.1082(10) Uani 0.70 1 d PD B 1
H6AA H 0.3080 0.6312 0.4147 0.130 Uiso 0.70 1 calc PR B 1
H6AB H 0.3229 0.6570 0.3152 0.130 Uiso 0.70 1 calc PR B 1
C7A C 0.2763(2) 0.67393(12) 0.4715(7) 0.1082(10) Uani 0.70 1 d PD B 1
H7AA H 0.2623 0.6650 0.5491 0.130 Uiso 0.70 1 calc PR B 1
H7AB H 0.2367 0.6786 0.4234 0.130 Uiso 0.70 1 calc PR B 1
C6B C 0.3106(4) 0.65205(18) 0.4801(16) 0.1082(10) Uani 0.30 1 d PD B 2
H6BA H 0.2892 0.6509 0.3999 0.130 Uiso 0.30 1 calc PR B 2
H6BB H 0.3056 0.6326 0.5215 0.130 Uiso 0.30 1 calc PR B 2
C7B C 0.2818(4) 0.67705(18) 0.5550(13) 0.1082(10) Uani 0.30 1 d PD B 2
H7BA H 0.2336 0.6784 0.5462 0.130 Uiso 0.30 1 calc PR B 2
H7BB H 0.2935 0.6753 0.6414 0.130 Uiso 0.30 1 calc PR B 2
C8 C 0.3168(2) 0.70259(11) 0.4944(5) 0.1082(10) Uani 1 1 d D . .
H8C H 0.2951 0.7077 0.4172 0.130 Uiso 0.30 1 calc PR B 2
H8D H 0.3166 0.7204 0.5471 0.130 Uiso 0.30 1 calc PR B 2
H8A H 0.3047 0.7183 0.4397 0.130 Uiso 0.70 1 d PR B 1
H8B H 0.3113 0.7095 0.5759 0.130 Uiso 0.70 1 d PR B 1
C41 C 0.57424(12) 0.67260(6) 0.3739(2) 0.0365(6) Uani 1 1 d . . .
C42 C 0.61340(14) 0.66098(6) 0.4693(2) 0.0416(6) Uani 1 1 d . . .
C43 C 0.65996(17) 0.63949(7) 0.4425(3) 0.0566(8) Uani 1 1 d . . .
H43 H 0.6854 0.6315 0.5067 0.068 Uiso 1 1 calc R . .
C44 C 0.67106(18) 0.62922(7) 0.3270(3) 0.0628(9) Uani 1 1 d . . .
C45 C 0.63413(15) 0.64135(7) 0.2345(3) 0.0519(7) Uani 1 1 d . . .
H45 H 0.6422 0.6348 0.1543 0.062 Uiso 1 1 calc R . .
C46 C 0.58577(13) 0.66264(6) 0.2535(2) 0.0386(6) Uani 1 1 d . . .
C47 C 0.60672(15) 0.67237(7) 0.5999(2) 0.0483(7) Uani 1 1 d . . .
C48 C 0.54668(14) 0.67505(7) 0.1462(2) 0.0442(7) Uani 1 1 d . . .
C49 C 0.7217(3) 0.60518(11) 0.3033(4) 0.1067(17) Uani 1 1 d U . .
H49A H 0.7283 0.5934 0.3769 0.160 Uiso 1 1 calc R . .
H49B H 0.7632 0.6145 0.2796 0.160 Uiso 1 1 calc R . .
H49C H 0.7063 0.5921 0.2382 0.160 Uiso 1 1 calc R . .
C51 C 0.6541(2) 0.65637(10) 0.6874(3) 0.0754(11) Uani 1 1 d . . .
H51A H 0.6487 0.6646 0.7689 0.113 Uiso 1 1 calc R . .
H51B H 0.6994 0.6595 0.6606 0.113 Uiso 1 1 calc R . .
H51C H 0.6444 0.6349 0.6884 0.113 Uiso 1 1 calc R . .
C52 C 0.53737(17) 0.66639(9) 0.6487(3) 0.0638(9) Uani 1 1 d . . .
H52A H 0.5053 0.6775 0.6004 0.096 Uiso 1 1 calc R . .
H52B H 0.5348 0.6729 0.7331 0.096 Uiso 1 1 calc R . .
H52C H 0.5278 0.6450 0.6438 0.096 Uiso 1 1 calc R . .
C53 C 0.62343(15) 0.70567(7) 0.6042(3) 0.0529(8) Uani 1 1 d . . .
H53A H 0.5926 0.7168 0.5533 0.079 Uiso 1 1 calc R . .
H53B H 0.6682 0.7087 0.5743 0.079 Uiso 1 1 calc R . .
H53C H 0.6203 0.7128 0.6876 0.079 Uiso 1 1 calc R . .
C54 C 0.56771(18) 0.66052(9) 0.0257(3) 0.0655(9) Uani 1 1 d . . .
H54A H 0.6142 0.6647 0.0107 0.098 Uiso 1 1 calc R . .
H54B H 0.5413 0.6687 -0.0403 0.098 Uiso 1 1 calc R . .
H54C H 0.5610 0.6389 0.0302 0.098 Uiso 1 1 calc R . .
C55 C 0.47309(15) 0.66835(8) 0.1608(3) 0.0571(8) Uani 1 1 d . . .
H55A H 0.4562 0.6788 0.2320 0.086 Uiso 1 1 calc R . .
H55B H 0.4667 0.6468 0.1708 0.086 Uiso 1 1 calc R . .
H55C H 0.4495 0.6751 0.0888 0.086 Uiso 1 1 calc R . .
C56 C 0.55861(15) 0.70862(7) 0.1339(3) 0.0499(7) Uani 1 1 d . . .
H56A H 0.5448 0.7187 0.2082 0.075 Uiso 1 1 calc R . .
H56B H 0.5333 0.7164 0.0655 0.075 Uiso 1 1 calc R . .
H56C H 0.6054 0.7123 0.1202 0.075 Uiso 1 1 calc R . .
C61 C 0.4804(2) 0.7500 0.6774(4) 0.0538(11) Uani 1 2 d S . .
H61 H 0.5058 0.7327 0.6975 0.065 Uiso 1 1 d R . .
C62 C 0.4191(2) 0.7500 0.7515(3) 0.0458(9) Uani 1 2 d S . .
C63 C 0.38949(18) 0.72379(8) 0.7867(3) 0.0644(9) Uani 1 1 d . . .
H63 H 0.4091 0.7053 0.7652 0.077 Uiso 1 1 calc R . .
C64 C 0.33164(19) 0.72367(9) 0.8530(3) 0.0738(11) Uani 1 1 d . . .
H64 H 0.3121 0.7053 0.8761 0.089 Uiso 1 1 calc R . .
C65 C 0.3032(3) 0.7500 0.8845(4) 0.0681(14) Uani 1 2 d S . .
H65 H 0.2633 0.7500 0.9287 0.082 Uiso 1 2 calc SR . .
C66 C 0.40761(19) 0.7500 0.2029(4) 0.0503(10) Uani 1 2 d S . .
H66 H 0.4240 0.7327 0.1618 0.060 Uiso 1 1 d R . .
C67 C 0.33362(18) 0.7500 0.1962(3) 0.0430(9) Uani 1 2 d S . .
C68 C 0.29933(16) 0.77646(9) 0.1916(3) 0.0608(8) Uani 1 1 d U . .
H68 H 0.3224 0.7949 0.1932 0.073 Uiso 1 1 calc R . .
C69 C 0.23071(19) 0.77648(12) 0.1845(3) 0.0812(11) Uani 1 1 d U . .
H69 H 0.2072 0.7948 0.1823 0.097 Uiso 1 1 calc R . .
C70 C 0.1980(3) 0.7500 0.1806(5) 0.0855(17) Uani 1 2 d SU . .
H70 H 0.1516 0.7500 0.1752 0.103 Uiso 1 2 calc SR . .

loop_
_atom_site_aniso_label
_atom_site_aniso_U_11
_atom_site_aniso_U_22
_atom_site_aniso_U_33
_atom_site_aniso_U_23
_atom_site_aniso_U_13
_atom_site_aniso_U_12
Mg1 0.0378(5) 0.0488(5) 0.0296(4) -0.0025(4) -0.0066(4) 0.0088(4)
O11 0.0472(11) 0.0491(11) 0.0319(9) -0.0065(8) -0.0096(8) 0.0088(9)
O12 0.0376(10) 0.0528(11) 0.0344(9) -0.0031(8) -0.0080(8) 0.0106(8)
O13 0.0354(10) 0.0615(12) 0.0428(11) 0.0008(9) -0.0038(8) 0.0054(9)
C1 0.0492(17) 0.077(2) 0.0360(15) -0.0033(14) 0.0006(13) 0.0048(15)
C2 0.066(2) 0.077(2) 0.0466(18) 0.0000(16) 0.0091(16) -0.0041(18)
C3 0.052(2) 0.127(4) 0.063(2) -0.003(2) 0.0049(18) -0.012(2)
C4 0.0407(17) 0.086(3) 0.082(3) 0.014(2) -0.0103(17) -0.0063(17)
C11 0.0297(12) 0.0486(15) 0.0292(12) 0.0009(11) 0.0007(10) 0.0054(11)
C12 0.0315(12) 0.0451(14) 0.0269(12) 0.0016(11) 0.0037(10) 0.0032(11)
C13 0.0358(13) 0.0464(15) 0.0309(13) 0.0040(11) -0.0040(11) -0.0035(11)
C14 0.0396(14) 0.0462(16) 0.0402(15) 0.0104(12) -0.0078(12) -0.0030(12)
C15 0.0420(15) 0.0420(15) 0.0466(16) 0.0044(12) -0.0045(12) 0.0002(12)
C16 0.0342(13) 0.0468(15) 0.0367(14) -0.0030(11) -0.0026(11) 0.0019(11)
C17 0.0405(14) 0.0433(15) 0.0319(13) -0.0017(11) -0.0013(11) 0.0045(11)
C18 0.0447(15) 0.0486(17) 0.0491(17) -0.0118(13) -0.0132(13) 0.0083(13)
C19 0.069(2) 0.0487(18) 0.070(2) 0.0205(16) -0.0305(18) -0.0068(16)
C21 0.0484(16) 0.0558(18) 0.0367(14) -0.0063(13) 0.0001(12) 0.0124(13)
C22 0.0539(17) 0.0502(17) 0.0438(16) 0.0050(13) 0.0048(14) 0.0009(14)
C23 0.0564(18) 0.0436(16) 0.0539(18) -0.0037(13) -0.0117(15) 0.0011(14)
C24 0.074(2) 0.056(2) 0.093(3) -0.0276(19) -0.034(2) 0.0126(18)
C25 0.060(2) 0.084(2) 0.0449(17) -0.0214(17) -0.0066(15) 0.0116(18)
C26 0.0462(17) 0.0567(19) 0.067(2) -0.0077(16) -0.0108(15) -0.0076(14)
C31 0.0433(15) 0.0485(16) 0.0356(14) -0.0005(12) -0.0051(12) 0.0017(12)
C32 0.0447(15) 0.0392(14) 0.0331(13) 0.0018(11) -0.0068(11) 0.0069(12)
C33 0.0543(18) 0.0471(17) 0.0568(18) -0.0097(14) -0.0061(15) -0.0004(14)
C34 0.080(3) 0.071(2) 0.061(2) -0.0333(18) -0.0058(19) 0.012(2)
C35 0.076(2) 0.088(3) 0.0456(18) -0.0110(18) 0.0089(17) 0.020(2)
C36 0.064(2) 0.070(2) 0.060(2) 0.0017(18) 0.0171(17) 0.0011(17)
C37 0.0568(18) 0.0524(17) 0.0505(17) -0.0069(14) 0.0044(15) -0.0038(14)
Mg2 0.0325(4) 0.0480(5) 0.0403(5) 0.0010(4) 0.0029(4) -0.0044(4)
O21 0.0424(14) 0.0535(16) 0.0327(13) 0.000 0.0091(11) 0.000
O22 0.0306(13) 0.0545(16) 0.0464(15) 0.000 -0.0085(12) 0.000
O23 0.0412(10) 0.0525(11) 0.0350(10) -0.0012(8) 0.0000(8) 0.0038(9)
O24 0.0549(14) 0.0794(17) 0.0903(19) 0.0064(14) 0.0127(13) -0.0314(12)
C5 0.0796(17) 0.142(3) 0.103(2) 0.029(2) 0.0029(16) -0.0425(16)
C6A 0.0796(17) 0.142(3) 0.103(2) 0.029(2) 0.0029(16) -0.0425(16)
C7A 0.0796(17) 0.142(3) 0.103(2) 0.029(2) 0.0029(16) -0.0425(16)
C6B 0.0796(17) 0.142(3) 0.103(2) 0.029(2) 0.0029(16) -0.0425(16)
C7B 0.0796(17) 0.142(3) 0.103(2) 0.029(2) 0.0029(16) -0.0425(16)
C8 0.0796(17) 0.142(3) 0.103(2) 0.029(2) 0.0029(16) -0.0425(16)
C41 0.0365(13) 0.0352(13) 0.0379(14) -0.0003(11) 0.0002(11) -0.0061(11)
C42 0.0486(16) 0.0398(15) 0.0364(14) 0.0027(11) -0.0024(12) -0.0027(12)
C43 0.071(2) 0.0480(17) 0.0506(18) 0.0001(14) -0.0166(16) 0.0114(16)
C44 0.077(2) 0.0518(19) 0.060(2) -0.0142(15) -0.0145(18) 0.0220(17)
C45 0.0615(19) 0.0513(17) 0.0428(16) -0.0138(13) -0.0071(14) 0.0068(14)
C46 0.0414(14) 0.0367(13) 0.0377(14) -0.0019(11) -0.0034(11) -0.0061(11)
C47 0.0504(17) 0.0610(19) 0.0335(14) 0.0052(13) -0.0021(12) 0.0010(14)
C48 0.0447(15) 0.0555(17) 0.0324(14) -0.0058(12) -0.0059(12) -0.0028(13)
C49 0.137(4) 0.097(3) 0.086(3) -0.028(2) -0.031(3) 0.065(3)
C51 0.088(3) 0.099(3) 0.0386(17) 0.0038(18) -0.0126(17) 0.023(2)
C52 0.070(2) 0.081(2) 0.0408(17) 0.0159(16) 0.0081(16) -0.0087(18)
C53 0.0490(17) 0.069(2) 0.0408(16) -0.0150(14) -0.0013(13) -0.0033(15)
C54 0.073(2) 0.085(2) 0.0387(16) -0.0129(16) -0.0113(16) 0.0127(19)
C55 0.0475(17) 0.071(2) 0.0530(18) -0.0075(16) -0.0134(14) -0.0063(15)
C56 0.0510(17) 0.0607(19) 0.0380(15) 0.0102(13) -0.0017(13) 0.0012(14)
C61 0.045(2) 0.082(3) 0.035(2) 0.000 0.0094(18) 0.000
C62 0.045(2) 0.061(3) 0.0322(19) 0.000 0.0060(17) 0.000
C63 0.074(2) 0.058(2) 0.062(2) -0.0018(16) 0.0263(18) 0.0015(17)
C64 0.081(3) 0.071(2) 0.069(2) 0.0003(19) 0.033(2) -0.019(2)
C65 0.061(3) 0.093(4) 0.051(3) 0.000 0.024(2) 0.000
C66 0.036(2) 0.073(3) 0.042(2) 0.000 -0.0048(17) 0.000
C67 0.0346(19) 0.063(3) 0.0319(19) 0.000 -0.0044(16) 0.000
C68 0.0563(18) 0.081(2) 0.0456(17) -0.0111(16) -0.0092(15) 0.0162(17)
C69 0.058(2) 0.137(3) 0.0486(18) -0.013(2) -0.0073(16) 0.039(2)
C70 0.041(3) 0.170(6) 0.045(3) 0.000 -0.006(2) 0.000

loop_
_atom_type_symbol
_atom_type_description
_atom_type_scat_dispersion_real
_atom_type_scat_dispersion_imag
_atom_type_scat_source
C C 0.0033 0.0016 'International Tables Vol C Tables 4.2.6.8 and 6.1.1.4'
H H 0.0000 0.0000 'International Tables Vol C Tables 4.2.6.8 and 6.1.1.4'
O O 0.0106 0.0060 'International Tables Vol C Tables 4.2.6.8 and 6.1.1.4'
Mg Mg 0.0486 0.0363 'International Tables Vol C Tables 4.2.6.8 and 6.1.1.4'

loop_
_geom_angle_atom_site_label_1
_geom_angle_atom_site_label_2
_geom_angle_atom_site_label_3
_geom_angle
_geom_angle_site_symmetry_1
_geom_angle_site_symmetry_3
O12 Mg1 O11 124.24(9) . 5_667
O12 Mg1 O11 128.70(10) . .
O11 Mg1 O11 82.89(9) 5_667 .
O12 Mg1 O13 101.48(9) . .
O11 Mg1 O13 106.90(9) 5_667 .
O11 Mg1 O13 111.23(9) . .
O12 Mg1 Mg1 142.41(8) . 5_667
O11 Mg1 Mg1 41.47(6) 5_667 5_667
O11 Mg1 Mg1 41.42(6) . 5_667
O13 Mg1 Mg1 115.81(7) . 5_667
C31 O11 Mg1 128.66(16) . 5_667
C31 O11 Mg1 134.06(16) . .
Mg1 O11 Mg1 97.11(9) 5_667 .
C11 O12 Mg1 164.00(17) . .
C4 O13 C1 108.9(2) . .
C4 O13 Mg1 124.7(2) . .
C1 O13 Mg1 125.70(17) . .
O13 C1 C2 104.8(2) . .
O13 C1 H1A 110.8 . .
C2 C1 H1A 110.8 . .
O13 C1 H1B 110.8 . .
C2 C1 H1B 110.8 . .
H1A C1 H1B 108.9 . .
C1 C2 C3 102.3(3) . .
C1 C2 H2A 111.3 . .
C3 C2 H2A 111.3 . .
C1 C2 H2B 111.3 . .
C3 C2 H2B 111.3 . .
H2A C2 H2B 109.2 . .
C4 C3 C2 104.2(3) . .
C4 C3 H3A 110.9 . .
C2 C3 H3A 110.9 . .
C4 C3 H3B 110.9 . .
C2 C3 H3B 110.9 . .
H3A C3 H3B 108.9 . .
O13 C4 C3 106.0(3) . .
O13 C4 H4A 110.5 . .
C3 C4 H4A 110.5 . .
O13 C4 H4B 110.5 . .
C3 C4 H4B 110.5 . .
H4A C4 H4B 108.7 . .
O12 C11 C16 121.0(2) . .
O12 C11 C12 120.1(2) . .
C16 C11 C12 118.9(2) . .
C13 C12 C11 118.6(2) . .
C13 C12 C17 120.1(2) . .
C11 C12 C17 121.2(2) . .
C14 C13 C12 123.0(2) . .
C14 C13 H13 118.5 . .
C12 C13 H13 118.5 . .
C13 C14 C15 117.3(2) . .
C13 C14 C19 121.2(3) . .
C15 C14 C19 121.4(3) . .
C14 C15 C16 123.3(3) . .
C14 C15 H15 118.4 . .
C16 C15 H15 118.4 . .
C15 C16 C11 118.8(2) . .
C15 C16 C18 119.9(2) . .
C11 C16 C18 121.3(2) . .
C12 C17 C21 110.8(2) . .
C12 C17 C22 110.3(2) . .
C21 C17 C22 110.7(2) . .
C12 C17 C23 112.2(2) . .
C21 C17 C23 106.5(2) . .
C22 C17 C23 106.2(2) . .
C24 C18 C25 107.2(3) . .
C24 C18 C26 106.8(3) . .
C25 C18 C26 110.4(3) . .
C24 C18 C16 112.4(2) . .
C25 C18 C16 110.4(3) . .
C26 C18 C16 109.6(2) . .
C14 C19 H19A 109.5 . .
C14 C19 H19B 109.5 . .
H19A C19 H19B 109.5 . .
C14 C19 H19C 109.5 . .
H19A C19 H19C 109.5 . .
H19B C19 H19C 109.5 . .
C17 C21 H21A 109.5 . .
C17 C21 H21B 109.5 . .
H21A C21 H21B 109.5 . .
C17 C21 H21C 109.5 . .
H21A C21 H21C 109.5 . .
H21B C21 H21C 109.5 . .
C17 C22 H22A 109.5 . .
C17 C22 H22B 109.5 . .
H22A C22 H22B 109.5 . .
C17 C22 H22C 109.5 . .
H22A C22 H22C 109.5 . .
H22B C22 H22C 109.5 . .
C17 C23 H23A 109.5 . .
C17 C23 H23B 109.5 . .
H23A C23 H23B 109.5 . .
C17 C23 H23C 109.5 . .
H23A C23 H23C 109.5 . .
H23B C23 H23C 109.5 . .
C18 C24 H24A 109.5 . .
C18 C24 H24B 109.5 . .
H24A C24 H24B 109.5 . .
C18 C24 H24C 109.5 . .
H24A C24 H24C 109.5 . .
H24B C24 H24C 109.5 . .
C18 C25 H25A 109.5 . .
C18 C25 H25B 109.5 . .
H25A C25 H25B 109.5 . .
C18 C25 H25C 109.5 . .
H25A C25 H25C 109.5 . .
H25B C25 H25C 109.5 . .
C18 C26 H26A 109.5 . .
C18 C26 H26B 109.5 . .
H26A C26 H26B 109.5 . .
C18 C26 H26C 109.5 . .
H26A C26 H26C 109.5 . .
H26B C26 H26C 109.5 . .
O11 C31 C32 115.1(2) . .
O11 C31 H31A 108.5 . .
C32 C31 H31A 108.5 . .
O11 C31 H31B 108.5 . .
C32 C31 H31B 108.5 . .
H31A C31 H31B 107.5 . .
C37 C32 C33 117.7(3) . .
C37 C32 C31 122.9(2) . .
C33 C32 C31 119.4(3) . .
C34 C33 C32 120.5(3) . .
C34 C33 H33 119.8 . .
C32 C33 H33 119.8 . .
C35 C34 C33 121.4(3) . .
C35 C34 H34 119.3 . .
C33 C34 H34 119.3 . .
C34 C35 C36 118.7(3) . .
C34 C35 H35 120.7 . .
C36 C35 H35 120.7 . .
C35 C36 C37 120.7(3) . .
C35 C36 H36 119.7 . .
C37 C36 H36 119.7 . .
C32 C37 C36 121.1(3) . .
C32 C37 H37 119.5 . .
C36 C37 H37 119.5 . .
O23 Mg2 O21 122.49(10) . .
O23 Mg2 O22 123.11(11) . .
O21 Mg2 O22 84.42(9) . .
O23 Mg2 O24 106.64(11) . .
O21 Mg2 O24 109.24(11) . .
O22 Mg2 O24 109.15(11) . .
O23 Mg2 Mg2 128.59(7) . 7_575
O21 Mg2 Mg2 42.86(6) . 7_575
O22 Mg2 Mg2 42.91(6) . 7_575
O24 Mg2 Mg2 124.77(8) . 7_575
C61 O21 Mg2 132.76(6) . .
C61 O21 Mg2 132.76(6) . 7_575
Mg2 O21 Mg2 94.28(12) . 7_575
C66 O22 Mg2 132.68(7) . .
C66 O22 Mg2 132.68(7) . 7_575
Mg2 O22 Mg2 94.17(12) . 7_575
C41 O23 Mg2 176.45(18) . .
C8 O24 C5 108.4(3) . .
C8 O24 Mg2 126.8(2) . .
C5 O24 Mg2 124.1(2) . .
O24 C5 C6A 105.3(4) . .
O24 C5 C6B 104.2(4) . .
O24 C5 H5C 110.9 . .
C6B C5 H5C 110.9 . .
O24 C5 H5D 110.9 . .
C6B C5 H5D 110.9 . .
H5C C5 H5D 108.9 . .
O24 C5 H5A 111.0 . .
C6A C5 H5A 110.5 . .
O24 C5 H5B 110.3 . .
C6A C5 H5B 110.9 . .
H5A C5 H5B 108.9 . .
C5 C6A C7A 95.8(4) . .
C5 C6A H6AA 112.6 . .
C7A C6A H6AA 112.6 . .
C5 C6A H6AB 112.6 . .
C7A C6A H6AB 112.6 . .
H6AA C6A H6AB 110.1 . .
C6A C7A C8 106.9(3) . .
C6A C7A H7AA 110.3 . .
C8 C7A H7AA 110.3 . .
C6A C7A H7AB 110.3 . .
C8 C7A H7AB 110.3 . .
H7AA C7A H7AB 108.6 . .
C7B C6B C5 103.8(5) . .
C7B C6B H6BA 111.0 . .
C5 C6B H6BA 111.0 . .
C7B C6B H6BB 111.0 . .
C5 C6B H6BB 111.0 . .
H6BA C6B H6BB 109.0 . .
C8 C7B C6B 97.8(5) . .
C8 C7B H7BA 112.2 . .
C6B C7B H7BA 112.2 . .
C8 C7B H7BB 112.2 . .
C6B C7B H7BB 112.2 . .
H7BA C7B H7BB 109.8 . .
H7BA C7B H8B 109.4 . .
H7BB C7B H8B 80.8 . .
O24 C8 C7B 106.3(4) . .
O24 C8 C7A 102.5(3) . .
O24 C8 H8C 110.5 . .
C7B C8 H8C 110.5 . .
O24 C8 H8D 110.5 . .
C7B C8 H8D 110.5 . .
H8C C8 H8D 108.7 . .
O24 C8 H8A 111.3 . .
C7A C8 H8A 111.5 . .
O24 C8 H8B 111.1 . .
C7A C8 H8B 111.1 . .
H8A C8 H8B 109.2 . .
O23 C41 C42 120.4(2) . .
O23 C41 C46 120.4(2) . .
C42 C41 C46 119.2(2) . .
C43 C42 C41 118.7(3) . .
C43 C42 C47 119.5(3) . .
C41 C42 C47 121.8(2) . .
C44 C43 C42 122.9(3) . .
C44 C43 H43 118.5 . .
C42 C43 H43 118.5 . .
C43 C44 C45 117.8(3) . .
C43 C44 C49 120.6(3) . .
C45 C44 C49 121.5(3) . .
C44 C45 C46 123.0(3) . .
C44 C45 H45 118.5 . .
C46 C45 H45 118.5 . .
C45 C46 C41 118.3(2) . .
C45 C46 C48 120.0(2) . .
C41 C46 C48 121.7(2) . .
C53 C47 C52 111.3(3) . .
C53 C47 C42 109.4(2) . .
C52 C47 C42 110.7(3) . .
C53 C47 C51 107.0(3) . .
C52 C47 C51 105.9(3) . .
C42 C47 C51 112.4(3) . .
C56 C48 C46 110.0(2) . .
C56 C48 C55 110.9(3) . .
C46 C48 C55 110.8(2) . .
C56 C48 C54 107.1(3) . .
C46 C48 C54 111.8(2) . .
C55 C48 C54 106.2(2) . .
C44 C49 H49A 109.5 . .
C44 C49 H49B 109.5 . .
H49A C49 H49B 109.5 . .
C44 C49 H49C 109.5 . .
H49A C49 H49C 109.5 . .
H49B C49 H49C 109.5 . .
C47 C51 H51A 109.5 . .
C47 C51 H51B 109.5 . .
H51A C51 H51B 109.5 . .
C47 C51 H51C 109.5 . .
H51A C51 H51C 109.5 . .
H51B C51 H51C 109.5 . .
C47 C52 H52A 109.5 . .
C47 C52 H52B 109.5 . .
H52A C52 H52B 109.5 . .
C47 C52 H52C 109.5 . .
H52A C52 H52C 109.5 . .
H52B C52 H52C 109.5 . .
C47 C53 H53A 109.5 . .
C47 C53 H53B 109.5 . .
H53A C53 H53B 109.5 . .
C47 C53 H53C 109.5 . .
H53A C53 H53C 109.5 . .
H53B C53 H53C 109.5 . .
C48 C54 H54A 109.5 . .
C48 C54 H54B 109.5 . .
H54A C54 H54B 109.5 . .
C48 C54 H54C 109.5 . .
H54A C54 H54C 109.5 . .
H54B C54 H54C 109.5 . .
C48 C55 H55A 109.5 . .
C48 C55 H55B 109.5 . .
H55A C55 H55B 109.5 . .
C48 C55 H55C 109.5 . .
H55A C55 H55C 109.5 . .
H55B C55 H55C 109.5 . .
C48 C56 H56A 109.5 . .
C48 C56 H56B 109.5 . .
H56A C56 H56B 109.5 . .
C48 C56 H56C 109.5 . .
H56A C56 H56C 109.5 . .
H56B C56 H56C 109.5 . .
O21 C61 C62 112.8(3) . .
O21 C61 H61 109.1 . .
C62 C61 H61 108.9 . .
C63 C62 C63 117.1(4) . 7_575
C63 C62 C61 121.5(2) . .
C63 C62 C61 121.5(2) 7_575 .
C62 C63 C64 121.7(3) . .
C62 C63 H63 119.2 . .
C64 C63 H63 119.2 . .
C65 C64 C63 119.6(4) . .
C65 C64 H64 120.2 . .
C63 C64 H64 120.2 . .
C64 C65 C64 120.3(5) . 7_575
C64 C65 H65 119.8 . .
C64 C65 H65 119.8 7_575 .
O22 C66 C67 112.9(3) . .
O22 C66 H66 109.1 . .
C67 C66 H66 108.9 . .
C68 C67 C68 118.8(4) . 7_575
C68 C67 C66 120.6(2) . .
C68 C67 C66 120.6(2) 7_575 .
C67 C68 C69 120.6(4) . .
C67 C68 H68 119.7 . .
C69 C68 H68 119.7 . .
C70 C69 C68 119.3(4) . .
C70 C69 H69 120.3 . .
C68 C69 H69 120.3 . .
C69 C70 C69 121.2(5) 7_575 .
C69 C70 H70 119.4 7_575 .
C69 C70 H70 119.4 . .

loop_
_geom_bond_atom_site_label_1
_geom_bond_atom_site_label_2
_geom_bond_distance
_geom_bond_site_symmetry_2
Mg1 O12 1.8509(19) .
Mg1 O11 1.9582(19) 5_667
Mg1 O11 1.960(2) .
Mg1 O13 2.022(2) .
Mg1 Mg1 2.9371(17) 5_667
O11 C31 1.411(3) .
O11 Mg1 1.9582(19) 5_667
O12 C11 1.332(3) .
O13 C4 1.452(4) .
O13 C1 1.458(3) .
C1 C2 1.493(5) .
C1 H1A 0.9900 .
C1 H1B 0.9900 .
C2 C3 1.507(5) .
C2 H2A 0.9900 .
C2 H2B 0.9900 .
C3 C4 1.486(5) .
C3 H3A 0.9900 .
C3 H3B 0.9900 .
C4 H4A 0.9900 .
C4 H4B 0.9900 .
C11 C16 1.424(4) .
C11 C12 1.429(4) .
C12 C13 1.398(4) .
C12 C17 1.535(4) .
C13 C14 1.386(4) .
C13 H13 0.9500 .
C14 C15 1.387(4) .
C14 C19 1.506(4) .
C15 C16 1.391(4) .
C15 H15 0.9500 .
C16 C18 1.542(4) .
C17 C21 1.536(4) .
C17 C22 1.539(4) .
C17 C23 1.544(4) .
C18 C24 1.533(4) .
C18 C25 1.534(5) .
C18 C26 1.535(4) .
C19 H19A 0.9800 .
C19 H19B 0.9800 .
C19 H19C 0.9800 .
C21 H21A 0.9800 .
C21 H21B 0.9800 .
C21 H21C 0.9800 .
C22 H22A 0.9800 .
C22 H22B 0.9800 .
C22 H22C 0.9800 .
C23 H23A 0.9800 .
C23 H23B 0.9800 .
C23 H23C 0.9800 .
C24 H24A 0.9800 .
C24 H24B 0.9800 .
C24 H24C 0.9800 .
C25 H25A 0.9800 .
C25 H25B 0.9800 .
C25 H25C 0.9800 .
C26 H26A 0.9800 .
C26 H26B 0.9800 .
C26 H26C 0.9800 .
C31 C32 1.510(4) .
C31 H31A 0.9900 .
C31 H31B 0.9900 .
C32 C37 1.371(4) .
C32 C33 1.386(4) .
C33 C34 1.382(5) .
C33 H33 0.9500 .
C34 C35 1.361(5) .
C34 H34 0.9500 .
C35 C36 1.362(5) .
C35 H35 0.9500 .
C36 C37 1.391(4) .
C36 H36 0.9500 .
C37 H37 0.9500 .
Mg2 O23 1.844(2) .
Mg2 O21 1.947(2) .
Mg2 O22 1.949(2) .
Mg2 O24 1.996(2) .
Mg2 Mg2 2.8548(19) 7_575
O21 C61 1.426(5) .
O21 Mg2 1.947(2) 7_575
O22 C66 1.426(5) .
O22 Mg2 1.949(2) 7_575
O23 C41 1.327(3) .
O24 C8 1.428(4) .
O24 C5 1.446(4) .
C5 C6A 1.496(5) .
C5 C6B 1.515(5) .
C5 H5C 0.9900 .
C5 H5D 0.9900 .
C5 H5A 0.9602 .
C5 H5B 0.9600 .
C6A C7A 1.527(5) .
C6A H6AA 0.9900 .
C6A H6AB 0.9900 .
C7A C8 1.547(5) .
C7A H7AA 0.9900 .
C7A H7AB 0.9900 .
C6B C7B 1.512(6) .
C6B H6BA 0.9900 .
C6B H6BB 0.9900 .
C7B C8 1.505(5) .
C7B H7BA 0.9900 .
C7B H7BB 0.9900 .
C8 H8C 0.9900 .
C8 H8D 0.9900 .
C8 H8A 0.9602 .
C8 H8B 0.9601 .
C41 C42 1.423(4) .
C41 C46 1.426(4) .
C42 C43 1.384(4) .
C42 C47 1.540(4) .
C43 C44 1.379(5) .
C43 H43 0.9500 .
C44 C45 1.382(4) .
C44 C49 1.515(5) .
C45 C46 1.388(4) .
C45 H45 0.9500 .
C46 C48 1.535(4) .
C47 C53 1.531(4) .
C47 C52 1.538(4) .
C47 C51 1.546(4) .
C48 C56 1.529(4) .
C48 C55 1.539(4) .
C48 C54 1.546(4) .
C49 H49A 0.9800 .
C49 H49B 0.9800 .
C49 H49C 0.9800 .
C51 H51A 0.9800 .
C51 H51B 0.9800 .
C51 H51C 0.9800 .
C52 H52A 0.9800 .
C52 H52B 0.9800 .
C52 H52C 0.9800 .
C53 H53A 0.9800 .
C53 H53B 0.9800 .
C53 H53C 0.9800 .
C54 H54A 0.9800 .
C54 H54B 0.9800 .
C54 H54C 0.9800 .
C55 H55A 0.9800 .
C55 H55B 0.9800 .
C55 H55C 0.9800 .
C56 H56A 0.9800 .
C56 H56B 0.9800 .
C56 H56C 0.9800 .
C61 C62 1.496(5) .
C61 H61 0.9601 .
C62 C63 1.376(4) .
C62 C63 1.376(4) 7_575
C63 C64 1.389(5) .
C63 H63 0.9500 .
C64 C65 1.359(4) .
C64 H64 0.9500 .
C65 C64 1.360(5) 7_575
C65 H65 0.9500 .
C66 C67 1.511(5) .
C66 H66 0.9602 .
C67 C68 1.377(4) .
C67 C68 1.377(4) 7_575
C68 C69 1.402(5) .
C68 H68 0.9500 .
C69 C70 1.361(5) .
C69 H69 0.9500 .
C70 C69 1.361(5) 7_575
C70 H70 0.9500 .
